data_4330658
loop_
_publ_author_name
'Tristan A. Tronic'
'Werner Kaminsky'
'Michael K. Coggins'
'James M. Mayer'

_publ_contact_author_address
;
Department of Chemistry
University of Washington
Seattle
Washington, 98195, USA
;
_publ_contact_author_email kaminsky@chem.washington.edu
_publ_contact_author_fax 00(206)6858665
_publ_contact_author_name 'Werner Kaminsky'
_publ_contact_author_phone 00(206)5437585
_publ_section_title
;
 Synthesis, Protonation, and Reduction of Ruthenium-Peroxo Complexes with
 Pendent Nitrogen Bases
;
_journal_name_full 'Inorganic Chemistry'
_journal_page_first 10916
_journal_page_last 10928
_journal_paper_doi 10.1021/ic3013987
_journal_volume 51
_journal_year 2012
_chemical_formula_moiety 'C40 H47 N2 O2 P2 Ru, 0.33(C6 H14), C F3 O3 S, 0.67(C H2 Cl2)'
_chemical_formula_sum 'C43.65 H52.96 Cl1.34 F3 N2 O5 P2 Ru S'
_chemical_formula_weight 985.21
_chemical_name_common tt4115
_chemical_name_systematic
;
 tt4115
;
_space_group_IT_number 15
_symmetry_cell_setting monoclinic
_symmetry_Int_Tables_number 15
_symmetry_space_group_name_Hall '-C 2yc'
_symmetry_space_group_name_H-M 'C 1 2/c 1'
_atom_sites_solution_hydrogens geom
_atom_sites_solution_primary direct
_atom_sites_solution_secondary difmap
_audit_conform_dict_location ftp://ftp.iucr.org/pub/cif_core.dic
_audit_conform_dict_name cif_core.dic
_audit_conform_dict_version 2.4
_audit_creation_date 2012-04-11T11:14:24-00:00
_audit_creation_method 'WinGX routine CIF_UPDATE'
_cell_angle_alpha 90
_cell_angle_beta 96.688(8)
_cell_angle_gamma 90
_cell_formula_units_Z 8
_cell_length_a 25.413(3)
_cell_length_b 13.9781(10)
_cell_length_c 25.488(2)
_cell_measurement_reflns_used 360
_cell_measurement_temperature 100(2)
_cell_measurement_theta_max 20
_cell_measurement_theta_min 3
_cell_volume 8992.4(14)
_computing_cell_refinement 'SAINT (Bruker, 2007)'
_computing_data_collection 'APEX2 (Bruker, 2007)'
_computing_data_reduction 'SAINT (Bruker, 2007)'
_computing_molecular_graphics 'ORTEP-3 for Windows (Farrugia, 1997)'
_computing_publication_material 'SHELXL-97 (Sheldrick, 1997)'
_computing_structure_refinement 'SHELXL-97 (Sheldrick, 2008)'
_computing_structure_solution 'SHELXS97 (Sheldrick, 1997)'
_diffrn_ambient_temperature 100(2)
_diffrn_measured_fraction_theta_full 1
_diffrn_measured_fraction_theta_max 0.982
_diffrn_measurement_device_type 'Bruker APEXII CCD area-detector'
_diffrn_measurement_method '\f and \w scans'
_diffrn_radiation_monochromator graphite
_diffrn_radiation_type MoK\a
_diffrn_radiation_wavelength 0.71073
_diffrn_reflns_av_R_equivalents 0.0765
_diffrn_reflns_av_unetI/netI 0.0501
_diffrn_reflns_limit_h_max 34
_diffrn_reflns_limit_h_min -34
_diffrn_reflns_limit_k_max 18
_diffrn_reflns_limit_k_min -18
_diffrn_reflns_limit_l_max 34
_diffrn_reflns_limit_l_min -34
_diffrn_reflns_number 141832
_diffrn_reflns_theta_full 25
_diffrn_reflns_theta_max 28.73
_diffrn_reflns_theta_min 1.61
_diffrn_source 'fine-focus sealed tube'
_exptl_absorpt_coefficient_mu 0.604
_exptl_absorpt_correction_T_max 0.942
_exptl_absorpt_correction_T_min 0.9043
_exptl_absorpt_correction_type multi-scan
_exptl_absorpt_process_details '(SADABS; Bruker, 2007)'
_exptl_crystal_colour orange
_exptl_crystal_density_diffrn 1.455
_exptl_crystal_description prism
_exptl_crystal_F_000 4069
_exptl_crystal_size_max 0.17
_exptl_crystal_size_mid 0.1
_exptl_crystal_size_min 0.1
_refine_diff_density_max 1.408
_refine_diff_density_min -0.759
_refine_diff_density_rms 0.096
_refine_ls_extinction_method none
_refine_ls_goodness_of_fit_ref 1.029
_refine_ls_hydrogen_treatment constr
_refine_ls_matrix_type full
_refine_ls_number_parameters 547
_refine_ls_number_reflns 11462
_refine_ls_number_restraints 11
_refine_ls_restrained_S_all 1.029
_refine_ls_R_factor_all 0.0725
_refine_ls_R_factor_gt 0.0423
_refine_ls_shift/su_max 0.001
_refine_ls_shift/su_mean 0
_refine_ls_structure_factor_coef Fsqd
_refine_ls_weighting_details 'calc w=1/[\s^2^(Fo^2^)+(0.0378P)^2^+31.9762P] where P=(Fo^2^+2Fc^2^)/3'
_refine_ls_weighting_scheme calc
_refine_ls_wR_factor_gt 0.0903
_refine_ls_wR_factor_ref 0.1041
_reflns_number_gt 8331
_reflns_number_total 11462
_reflns_threshold_expression >2\s(I)
_cod_data_source_file ic3013987_si_002_07.cif
_cod_data_source_block CpRuPPhNBnO2
_cod_original_cell_volume 8992.5(13)
_cod_original_sg_symbol_H-M 'C 2/c'
_cod_database_code 4330658

loop_
_symmetry_equiv_pos_as_xyz
'x, y, z'
'-x, y, -z+1/2'
'x+1/2, y+1/2, z'
'-x+1/2, y+1/2, -z+1/2'
'-x, -y, -z'
'x, -y, z-1/2'
'-x+1/2, -y+1/2, -z'
'x+1/2, -y+1/2, z-1/2'

loop_
_atom_site_label
_atom_site_type_symbol
_atom_site_fract_x
_atom_site_fract_y
_atom_site_fract_z
_atom_site_U_iso_or_equiv
_atom_site_adp_type
_atom_site_occupancy
_atom_site_symmetry_multiplicity
_atom_site_calc_flag
_atom_site_refinement_flags
_atom_site_disorder_assembly
_atom_site_disorder_group
C1 C 0.26898(12) 0.0254(2) 0.22803(12) 0.0217(6) Uani 1 1 d . . .
C2 C 0.24432(12) 0.1165(2) 0.21708(11) 0.0198(6) Uani 1 1 d . . .
C3 C 0.25428(11) 0.1441(2) 0.16523(11) 0.0195(6) Uani 1 1 d . . .
C4 C 0.28533(11) 0.0714(2) 0.14454(12) 0.0202(6) Uani 1 1 d . . .
C5 C 0.29448(11) -0.0024(2) 0.18343(12) 0.0216(6) Uani 1 1 d . . .
C6 C 0.26848(14) -0.0315(2) 0.27806(12) 0.0291(7) Uani 1 1 d . . .
H6A H 0.2389 -0.0769 0.2739 0.044 Uiso 1 1 calc R . .
H6B H 0.2643 0.012 0.3075 0.044 Uiso 1 1 calc R . .
H6C H 0.3019 -0.0665 0.2854 0.044 Uiso 1 1 calc R . .
C7 C 0.21805(13) 0.1765(2) 0.25500(12) 0.0261(7) Uani 1 1 d . . .
H7A H 0.2447 0.2158 0.2759 0.039 Uiso 1 1 calc R . .
H7B H 0.2005 0.135 0.2786 0.039 Uiso 1 1 calc R . .
H7C H 0.1917 0.2182 0.2353 0.039 Uiso 1 1 calc R . .
C8 C 0.24187(12) 0.2392(2) 0.13947(12) 0.0230(6) Uani 1 1 d . . .
H8A H 0.2721 0.2824 0.1476 0.035 Uiso 1 1 calc R . .
H8B H 0.2105 0.2667 0.1528 0.035 Uiso 1 1 calc R . .
H8C H 0.2349 0.2307 0.1011 0.035 Uiso 1 1 calc R . .
C9 C 0.31072(13) 0.0797(2) 0.09462(12) 0.0248(7) Uani 1 1 d . . .
H9A H 0.2853 0.1068 0.0667 0.037 Uiso 1 1 calc R . .
H9B H 0.3218 0.0162 0.0839 0.037 Uiso 1 1 calc R . .
H9C H 0.3418 0.1216 0.1006 0.037 Uiso 1 1 calc R . .
C10 C 0.32899(13) -0.0889(2) 0.18049(13) 0.0281(7) Uani 1 1 d . . .
H10A H 0.3637 -0.077 0.2004 0.042 Uiso 1 1 calc R . .
H10B H 0.3334 -0.1022 0.1435 0.042 Uiso 1 1 calc R . .
H10C H 0.3124 -0.1441 0.1957 0.042 Uiso 1 1 calc R . .
C11 C 0.07532(11) -0.0066(2) 0.10759(11) 0.0196(6) Uani 1 1 d . . .
H11A H 0.0729 -0.0472 0.1391 0.024 Uiso 1 1 calc R . .
H11B H 0.0418 0.0295 0.1004 0.024 Uiso 1 1 calc R . .
C12 C 0.12633(11) -0.13540(19) 0.07400(12) 0.0190(6) Uani 1 1 d . . .
H12A H 0.1254 -0.1827 0.045 0.023 Uiso 1 1 calc R . .
H12B H 0.1217 -0.1704 0.1069 0.023 Uiso 1 1 calc R . .
C13 C 0.13473(11) 0.13045(19) 0.05540(11) 0.0178(6) Uani 1 1 d . . .
H13A H 0.104 0.1088 0.0308 0.021 Uiso 1 1 calc R . .
H13B H 0.133 0.201 0.058 0.021 Uiso 1 1 calc R . .
C14 C 0.18785(11) 0.00083(19) 0.02217(10) 0.0160(5) Uani 1 1 d . . .
H14A H 0.2201 -0.0101 0.0046 0.019 Uiso 1 1 calc R . .
H14B H 0.1568 -0.0182 -0.0027 0.019 Uiso 1 1 calc R . .
C15 C 0.10411(11) 0.1651(2) 0.16341(11) 0.0189(6) Uani 1 1 d . . .
C16 C 0.10401(12) 0.2632(2) 0.15392(12) 0.0200(6) Uani 1 1 d . . .
H16 H 0.1164 0.2872 0.1227 0.024 Uiso 1 1 calc R . .
C17 C 0.08580(12) 0.3261(2) 0.18994(12) 0.0238(6) Uani 1 1 d . . .
H17 H 0.0861 0.3931 0.1836 0.029 Uiso 1 1 calc R . .
C18 C 0.06718(12) 0.2910(2) 0.23498(13) 0.0258(7) Uani 1 1 d . . .
H18 H 0.0545 0.3339 0.2595 0.031 Uiso 1 1 calc R . .
C19 C 0.06698(12) 0.1933(2) 0.24458(12) 0.0251(7) Uani 1 1 d . . .
H19 H 0.0541 0.1697 0.2756 0.03 Uiso 1 1 calc R . .
C20 C 0.08545(12) 0.1302(2) 0.20928(12) 0.0233(6) Uani 1 1 d . . .
H20 H 0.0855 0.0634 0.2161 0.028 Uiso 1 1 calc R . .
C21 C 0.23641(11) -0.17203(19) 0.07521(11) 0.0165(6) Uani 1 1 d . . .
C22 C 0.22793(12) -0.25785(19) 0.10153(11) 0.0194(6) Uani 1 1 d . . .
H22 H 0.1974 -0.265 0.1194 0.023 Uiso 1 1 calc R . .
C23 C 0.26399(12) -0.3323(2) 0.10160(12) 0.0214(6) Uani 1 1 d . . .
H23 H 0.2575 -0.391 0.1184 0.026 Uiso 1 1 calc R . .
C24 C 0.30929(12) -0.32088(19) 0.07721(12) 0.0205(6) Uani 1 1 d . . .
H24 H 0.3347 -0.3709 0.0787 0.025 Uiso 1 1 calc R . .
C25 C 0.31791(12) -0.2369(2) 0.05060(12) 0.0214(6) Uani 1 1 d . . .
H25 H 0.349 -0.2299 0.0335 0.026 Uiso 1 1 calc R . .
C26 C 0.28118(11) -0.16283(19) 0.04879(11) 0.0187(6) Uani 1 1 d . . .
H26 H 0.2866 -0.1061 0.0296 0.022 Uiso 1 1 calc R . .
C27 C 0.03318(12) -0.1184(2) 0.04406(12) 0.0227(6) Uani 1 1 d . . .
H27A H 0.003 -0.0734 0.0434 0.027 Uiso 1 1 calc R . .
H27B H 0.0277 -0.1699 0.0695 0.027 Uiso 1 1 calc R . .
C28 C 0.03350(11) -0.1616(2) -0.01021(12) 0.0200(6) Uani 1 1 d . . .
C29 C 0.01228(12) -0.2519(2) -0.02095(13) 0.0246(6) Uani 1 1 d . . .
H29 H -0.0012 -0.2874 0.0063 0.03 Uiso 1 1 calc R . .
C30 C 0.01059(14) -0.2909(2) -0.07118(13) 0.0305(7) Uani 1 1 d . . .
H30 H -0.0042 -0.3527 -0.0782 0.037 Uiso 1 1 calc R . .
C31 C 0.03047(14) -0.2396(2) -0.11108(13) 0.0309(7) Uani 1 1 d . . .
H31 H 0.0296 -0.2663 -0.1455 0.037 Uiso 1 1 calc R . .
C32 C 0.05171(12) -0.1493(2) -0.10059(13) 0.0254(7) Uani 1 1 d . . .
H32 H 0.0653 -0.114 -0.1279 0.03 Uiso 1 1 calc R . .
C33 C 0.05314(11) -0.1105(2) -0.05066(12) 0.0225(6) Uani 1 1 d . . .
H33 H 0.0676 -0.0485 -0.0438 0.027 Uiso 1 1 calc R . .
C34 C 0.19373(11) 0.16271(19) -0.01170(11) 0.0172(6) Uani 1 1 d . . .
H34A H 0.2305 0.1509 -0.0194 0.021 Uiso 1 1 calc R . .
H34B H 0.1913 0.2308 -0.0016 0.021 Uiso 1 1 calc R . .
C35 C 0.15669(11) 0.1462(2) -0.06191(11) 0.0187(6) Uani 1 1 d . . .
C36 C 0.16992(12) 0.0808(2) -0.09945(11) 0.0218(6) Uani 1 1 d . . .
H36 H 0.2021 0.0459 -0.0933 0.026 Uiso 1 1 calc R . .
C37 C 0.13654(14) 0.0660(2) -0.14580(13) 0.0325(8) Uani 1 1 d . . .
H37 H 0.1456 0.0206 -0.171 0.039 Uiso 1 1 calc R . .
C38 C 0.09020(15) 0.1174(3) -0.15513(14) 0.0391(9) Uani 1 1 d . . .
H38 H 0.0673 0.1073 -0.1869 0.047 Uiso 1 1 calc R . .
C39 C 0.07668(14) 0.1835(3) -0.11868(14) 0.0384(9) Uani 1 1 d . . .
H39 H 0.0448 0.219 -0.1256 0.046 Uiso 1 1 calc R . .
C40 C 0.10967(12) 0.1981(2) -0.07193(13) 0.0276(7) Uani 1 1 d . . .
H40 H 0.1002 0.2434 -0.0468 0.033 Uiso 1 1 calc R . .
C41 C 0.10238(12) 0.5373(2) 0.02857(13) 0.0262(7) Uani 1 1 d . . .
N2 N 0.18383(9) 0.10307(15) 0.03437(9) 0.0154(5) Uani 1 1 d . . .
N1 N 0.08260(9) -0.06714(16) 0.06230(9) 0.0183(5) Uani 1 1 d . . .
O2 O 0.18863(10) -0.12456(15) 0.18848(9) 0.0299(5) Uani 1 1 d . . .
O1 O 0.15690(9) -0.05400(17) 0.20786(8) 0.0296(5) Uani 1 1 d . . .
O3 O 0.13272(10) 0.36227(15) 0.03580(9) 0.0313(5) Uani 1 1 d . . .
O4 O 0.15108(10) 0.46391(17) 0.11274(9) 0.0336(5) Uani 1 1 d . . .
O5 O 0.19988(9) 0.48585(16) 0.03734(9) 0.0316(5) Uani 1 1 d . . .
P1 P 0.13096(3) 0.07761(5) 0.12105(3) 0.01611(15) Uani 1 1 d . . .
P2 P 0.19083(3) -0.07441(5) 0.08163(3) 0.01505(15) Uani 1 1 d . . .
S1 S 0.15242(3) 0.45286(5) 0.05702(3) 0.02085(15) Uani 1 1 d . . .
Ru1 Ru 0.207000(9) 0.005708(15) 0.160786(9) 0.01541(6) Uani 1 1 d . . .
F1 F 0.11391(8) 0.62638(13) 0.04545(9) 0.0381(5) Uani 1 1 d . . .
F2 F 0.05473(8) 0.51605(15) 0.04182(10) 0.0463(6) Uani 1 1 d . . .
F3 F 0.09925(9) 0.53864(15) -0.02389(8) 0.0416(5) Uani 1 1 d . . .
Cl1 Cl 0.12494(6) 0.36619(10) -0.31001(6) 0.0447(3) Uani 0.67 1 d P A 1
Cl2 Cl 0.04913(7) 0.21742(12) -0.29303(7) 0.0570(4) Uani 0.67 1 d P A 1
C42 C 0.1092(2) 0.2739(4) -0.2673(2) 0.0365(12) Uani 0.67 1 d P A 1
H42A H 0.1055 0.3008 -0.232 0.044 Uiso 0.67 1 calc PR A 1
H42B H 0.1382 0.2262 -0.2634 0.044 Uiso 0.67 1 calc PR A 1
C43 C -0.0571(9) 0.323(2) -0.1628(10) 0.168(5) Uiso 0.33 1 d PD B -2
H43A H -0.0713 0.3163 -0.1289 0.252 Uiso 0.33 1 calc PR B -2
H43B H -0.0328 0.3778 -0.1612 0.252 Uiso 0.33 1 calc PR B -2
H43C H -0.038 0.2648 -0.1704 0.252 Uiso 0.33 1 calc PR B -2
C44 C -0.1031(7) 0.340(2) -0.2069(9) 0.168(5) Uiso 0.33 1 d PD B -2
H44A H -0.1298 0.3804 -0.1925 0.202 Uiso 0.33 1 calc PR B -2
H44B H -0.12 0.2771 -0.216 0.202 Uiso 0.33 1 calc PR B -2
C45 C -0.0890(6) 0.386(2) -0.2583(8) 0.168(5) Uiso 0.33 1 d PD B -2
H45A H -0.1186 0.4286 -0.272 0.202 Uiso 0.33 1 calc PR B -2
H45B H -0.0866 0.3348 -0.2847 0.202 Uiso 0.33 1 calc PR B -2
C46 C -0.0373(9) 0.4447(15) -0.2544(7) 0.168(5) Uiso 0.33 1 d PD B -2
H46A H -0.0448 0.5094 -0.2414 0.202 Uiso 0.33 1 calc PR B -2
H46B H -0.0114 0.4144 -0.2274 0.202 Uiso 0.33 1 calc PR B -2
C47 C -0.0109(6) 0.456(2) -0.3055(8) 0.168(5) Uiso 0.33 1 d PD B -2
H47A H 0.0157 0.4043 -0.3063 0.202 Uiso 0.33 1 calc PR B -2
H47B H 0.0084 0.5174 -0.3036 0.202 Uiso 0.33 1 calc PR B -2
C48 C -0.0476(10) 0.453(2) -0.3580(8) 0.168(5) Uiso 0.33 1 d PD B -2
H48A H -0.0262 0.4494 -0.3875 0.252 Uiso 0.33 1 calc PR B -2
H48B H -0.0693 0.5114 -0.3613 0.252 Uiso 0.33 1 calc PR B -2
H48C H -0.0708 0.3971 -0.3585 0.252 Uiso 0.33 1 calc PR B -2

loop_
_atom_site_aniso_label
_atom_site_aniso_U_11
_atom_site_aniso_U_22
_atom_site_aniso_U_33
_atom_site_aniso_U_23
_atom_site_aniso_U_13
_atom_site_aniso_U_12
C1 0.0206(15) 0.0262(14) 0.0172(15) 0.0017(11) -0.0025(12) 0.0013(11)
C2 0.0208(15) 0.0227(14) 0.0156(15) -0.0013(11) 0.0004(12) -0.0009(11)
C3 0.0191(15) 0.0204(13) 0.0184(15) -0.0006(11) 0.0001(12) -0.0015(11)
C4 0.0173(14) 0.0235(14) 0.0194(15) 0.0005(11) 0.0008(12) -0.0009(11)
C5 0.0178(14) 0.0254(14) 0.0209(15) 0.0014(12) -0.0010(11) 0.0011(12)
C6 0.0347(19) 0.0335(17) 0.0177(16) 0.0058(12) -0.0028(14) 0.0041(14)
C7 0.0285(17) 0.0290(16) 0.0207(16) -0.0055(12) 0.0026(13) 0.0018(13)
C8 0.0245(16) 0.0198(14) 0.0246(16) 0.0019(11) 0.0017(13) -0.0018(12)
C9 0.0249(16) 0.0283(15) 0.0223(16) -0.0012(12) 0.0071(13) -0.0029(12)
C10 0.0237(17) 0.0334(17) 0.0262(18) 0.0021(13) -0.0009(14) 0.0095(13)
C11 0.0181(14) 0.0231(14) 0.0182(14) -0.0014(11) 0.0041(11) 0.0030(11)
C12 0.0179(14) 0.0169(13) 0.0224(15) -0.0005(11) 0.0031(12) 0.0007(11)
C13 0.0201(15) 0.0184(13) 0.0152(14) 0.0013(10) 0.0035(12) 0.0040(11)
C14 0.0169(13) 0.0181(12) 0.0137(13) 0.0000(11) 0.0042(10) 0.0042(11)
C15 0.0166(14) 0.0252(14) 0.0150(14) -0.0009(11) 0.0018(11) 0.0030(11)
C16 0.0197(15) 0.0230(14) 0.0176(15) -0.0019(11) 0.0030(12) 0.0018(11)
C17 0.0203(15) 0.0228(14) 0.0282(17) -0.0069(12) 0.0028(13) 0.0014(12)
C18 0.0189(16) 0.0333(16) 0.0258(17) -0.0123(13) 0.0052(13) 0.0004(12)
C19 0.0239(16) 0.0362(17) 0.0168(16) -0.0032(12) 0.0085(13) -0.0009(13)
C20 0.0240(16) 0.0271(15) 0.0195(16) -0.0005(12) 0.0053(13) 0.0018(12)
C21 0.0163(14) 0.0188(13) 0.0142(14) 0.0005(10) 0.0010(11) 0.0027(10)
C22 0.0231(15) 0.0193(13) 0.0162(15) 0.0014(11) 0.0046(12) 0.0010(11)
C23 0.0266(16) 0.0191(13) 0.0181(15) 0.0014(11) 0.0011(13) 0.0027(11)
C24 0.0231(15) 0.0170(13) 0.0204(15) -0.0023(11) -0.0012(12) 0.0063(11)
C25 0.0193(15) 0.0246(14) 0.0207(16) -0.0009(11) 0.0045(12) 0.0036(11)
C26 0.0214(15) 0.0169(13) 0.0180(15) 0.0002(10) 0.0035(12) 0.0001(11)
C27 0.0166(15) 0.0280(15) 0.0244(16) -0.0035(12) 0.0054(12) -0.0017(12)
C28 0.0135(14) 0.0239(14) 0.0218(16) -0.0005(11) -0.0012(12) 0.0019(11)
C29 0.0203(15) 0.0277(15) 0.0250(17) 0.0033(12) -0.0012(13) -0.0029(12)
C30 0.0345(19) 0.0256(15) 0.0292(18) -0.0004(13) -0.0055(15) -0.0066(13)
C31 0.0332(19) 0.0362(18) 0.0214(17) -0.0054(13) -0.0048(14) -0.0031(14)
C32 0.0203(16) 0.0324(16) 0.0230(17) 0.0029(13) -0.0001(13) 0.0013(12)
C33 0.0177(15) 0.0226(14) 0.0262(17) 0.0008(12) -0.0014(13) -0.0003(11)
C34 0.0193(15) 0.0183(13) 0.0147(14) 0.0036(10) 0.0045(11) 0.0009(11)
C35 0.0193(15) 0.0219(13) 0.0158(14) 0.0064(11) 0.0055(12) -0.0016(11)
C36 0.0265(16) 0.0218(14) 0.0174(15) 0.0036(11) 0.0039(13) -0.0026(12)
C37 0.041(2) 0.0371(18) 0.0195(17) -0.0009(13) 0.0031(15) -0.0099(15)
C38 0.035(2) 0.063(2) 0.0183(18) 0.0084(16) -0.0041(15) -0.0141(18)
C39 0.0207(17) 0.067(3) 0.0265(19) 0.0189(18) -0.0001(15) 0.0040(16)
C40 0.0230(17) 0.0377(18) 0.0231(17) 0.0101(13) 0.0066(13) 0.0051(13)
C41 0.0217(16) 0.0260(15) 0.0314(18) 0.0031(13) 0.0047(14) 0.0022(12)
N2 0.0175(12) 0.0156(10) 0.0134(12) 0.0021(8) 0.0035(9) 0.0028(9)
N1 0.0155(12) 0.0205(11) 0.0188(13) -0.0023(9) 0.0022(10) 0.0021(9)
O2 0.0421(14) 0.0209(10) 0.0262(12) 0.0056(9) 0.0021(10) 0.0005(10)
O1 0.0262(12) 0.0451(14) 0.0189(11) 0.0074(10) 0.0086(10) 0.0016(10)
O3 0.0450(15) 0.0184(10) 0.0299(13) 0.0000(9) 0.0017(11) 0.0012(10)
O4 0.0463(15) 0.0371(12) 0.0169(12) 0.0012(9) 0.0017(11) -0.0001(11)
O5 0.0222(11) 0.0365(13) 0.0369(14) 0.0088(10) 0.0074(10) 0.0042(10)
P1 0.0176(4) 0.0178(3) 0.0133(4) 0.0007(3) 0.0035(3) 0.0033(3)
P2 0.0157(4) 0.0154(3) 0.0143(4) 0.0012(3) 0.0028(3) 0.0028(3)
S1 0.0238(4) 0.0193(3) 0.0195(4) 0.0022(3) 0.0027(3) 0.0029(3)
Ru1 0.01745(11) 0.01645(10) 0.01245(11) 0.00183(8) 0.00225(8) 0.00228(9)
F1 0.0440(12) 0.0189(9) 0.0520(13) -0.0011(8) 0.0076(10) 0.0062(8)
F2 0.0224(10) 0.0465(13) 0.0715(16) 0.0123(11) 0.0122(10) 0.0041(9)
F3 0.0470(13) 0.0482(12) 0.0274(11) 0.0096(9) -0.0053(10) 0.0119(10)
Cl1 0.0476(9) 0.0436(8) 0.0442(9) -0.0016(6) 0.0108(7) -0.0014(6)
Cl2 0.0452(9) 0.0616(10) 0.0610(11) 0.0070(8) -0.0074(8) -0.0098(7)
C42 0.037(3) 0.037(3) 0.036(3) 0.001(2) 0.004(2) 0.010(2)

loop_
_atom_type_symbol
_atom_type_description
_atom_type_scat_dispersion_real
_atom_type_scat_dispersion_imag
_atom_type_scat_source
C C 0.0033 0.0016 'International Tables Vol C Tables 4.2.6.8 and 6.1.1.4'
H H 0 0 'International Tables Vol C Tables 4.2.6.8 and 6.1.1.4'
N N 0.0061 0.0033 'International Tables Vol C Tables 4.2.6.8 and 6.1.1.4'
O O 0.0106 0.006 'International Tables Vol C Tables 4.2.6.8 and 6.1.1.4'
P P 0.1023 0.0942 'International Tables Vol C Tables 4.2.6.8 and 6.1.1.4'
S S 0.1246 0.1234 'International Tables Vol C Tables 4.2.6.8 and 6.1.1.4'
Ru Ru -1.2594 0.8363 'International Tables Vol C Tables 4.2.6.8 and 6.1.1.4'
F F 0.0171 0.0103 'International Tables Vol C Tables 4.2.6.8 and 6.1.1.4'
Cl Cl 0.1484 0.1585 'International Tables Vol C Tables 4.2.6.8 and 6.1.1.4'

loop_
_geom_angle_atom_site_label_1
_geom_angle_atom_site_label_2
_geom_angle_atom_site_label_3
_geom_angle
C5 C1 C2 108.5(3)
C5 C1 C6 125.5(3)
C2 C1 C6 126.1(3)
C5 C1 Ru1 72.32(16)
C2 C1 Ru1 72.72(16)
C6 C1 Ru1 121.1(2)
C3 C2 C1 107.5(3)
C3 C2 C7 125.9(3)
C1 C2 C7 126.3(3)
C3 C2 Ru1 72.69(16)
C1 C2 Ru1 69.77(16)
C7 C2 Ru1 127.8(2)
C4 C3 C2 108.3(2)
C4 C3 C8 124.6(3)
C2 C3 C8 126.5(3)
C4 C3 Ru1 71.72(16)
C2 C3 Ru1 70.48(16)
C8 C3 Ru1 130.5(2)
C3 C4 C5 108.1(3)
C3 C4 C9 124.8(3)
C5 C4 C9 126.4(3)
C3 C4 Ru1 71.74(16)
C5 C4 Ru1 69.99(16)
C9 C4 Ru1 131.3(2)
C1 C5 C4 107.6(3)
C1 C5 C10 125.6(3)
C4 C5 C10 126.5(3)
C1 C5 Ru1 70.19(16)
C4 C5 Ru1 73.00(16)
C10 C5 Ru1 126.7(2)
C1 C6 H6A 109.5
C1 C6 H6B 109.5
H6A C6 H6B 109.5
C1 C6 H6C 109.5
H6A C6 H6C 109.5
H6B C6 H6C 109.5
C2 C7 H7A 109.5
C2 C7 H7B 109.5
H7A C7 H7B 109.5
C2 C7 H7C 109.5
H7A C7 H7C 109.5
H7B C7 H7C 109.5
C3 C8 H8A 109.5
C3 C8 H8B 109.5
H8A C8 H8B 109.5
C3 C8 H8C 109.5
H8A C8 H8C 109.5
H8B C8 H8C 109.5
C4 C9 H9A 109.5
C4 C9 H9B 109.5
H9A C9 H9B 109.5
C4 C9 H9C 109.5
H9A C9 H9C 109.5
H9B C9 H9C 109.5
C5 C10 H10A 109.5
C5 C10 H10B 109.5
H10A C10 H10B 109.5
C5 C10 H10C 109.5
H10A C10 H10C 109.5
H10B C10 H10C 109.5
N1 C11 P1 110.63(19)
N1 C11 H11A 109.5
P1 C11 H11A 109.5
N1 C11 H11B 109.5
P1 C11 H11B 109.5
H11A C11 H11B 108.1
N1 C12 P2 111.38(18)
N1 C12 H12A 109.4
P2 C12 H12A 109.4
N1 C12 H12B 109.4
P2 C12 H12B 109.4
H12A C12 H12B 108
N2 C13 P1 111.36(18)
N2 C13 H13A 109.4
P1 C13 H13A 109.4
N2 C13 H13B 109.4
P1 C13 H13B 109.4
H13A C13 H13B 108
N2 C14 P2 112.28(18)
N2 C14 H14A 109.1
P2 C14 H14A 109.1
N2 C14 H14B 109.1
P2 C14 H14B 109.1
H14A C14 H14B 107.9
C16 C15 C20 119.6(3)
C16 C15 P1 123.6(2)
C20 C15 P1 116.7(2)
C17 C16 C15 120.2(3)
C17 C16 H16 119.9
C15 C16 H16 119.9
C18 C17 C16 119.8(3)
C18 C17 H17 120.1
C16 C17 H17 120.1
C17 C18 C19 120.3(3)
C17 C18 H18 119.8
C19 C18 H18 119.8
C20 C19 C18 120.3(3)
C20 C19 H19 119.8
C18 C19 H19 119.8
C19 C20 C15 119.7(3)
C19 C20 H20 120.1
C15 C20 H20 120.1
C26 C21 C22 119.3(3)
C26 C21 P2 122.8(2)
C22 C21 P2 117.8(2)
C23 C22 C21 120.2(3)
C23 C22 H22 119.9
C21 C22 H22 119.9
C24 C23 C22 119.9(3)
C24 C23 H23 120
C22 C23 H23 120
C23 C24 C25 120.4(3)
C23 C24 H24 119.8
C25 C24 H24 119.8
C24 C25 C26 120.2(3)
C24 C25 H25 119.9
C26 C25 H25 119.9
C25 C26 C21 119.8(3)
C25 C26 H26 120.1
C21 C26 H26 120.1
N1 C27 C28 112.8(2)
N1 C27 H27A 109
C28 C27 H27A 109
N1 C27 H27B 109
C28 C27 H27B 109
H27A C27 H27B 107.8
C29 C28 C33 119.0(3)
C29 C28 C27 120.1(3)
C33 C28 C27 120.8(3)
C30 C29 C28 120.6(3)
C30 C29 H29 119.7
C28 C29 H29 119.7
C31 C30 C29 119.9(3)
C31 C30 H30 120
C29 C30 H30 120
C32 C31 C30 119.7(3)
C32 C31 H31 120.1
C30 C31 H31 120.1
C33 C32 C31 120.2(3)
C33 C32 H32 119.9
C31 C32 H32 119.9
C32 C33 C28 120.5(3)
C32 C33 H33 119.8
C28 C33 H33 119.8
N2 C34 C35 115.9(2)
N2 C34 H34A 108.3
C35 C34 H34A 108.3
N2 C34 H34B 108.3
C35 C34 H34B 108.3
H34A C34 H34B 107.4
C36 C35 C40 119.1(3)
C36 C35 C34 120.3(3)
C40 C35 C34 120.6(3)
C37 C36 C35 120.7(3)
C37 C36 H36 119.7
C35 C36 H36 119.7
C38 C37 C36 119.7(3)
C38 C37 H37 120.2
C36 C37 H37 120.2
C37 C38 C39 120.5(3)
C37 C38 H38 119.7
C39 C38 H38 119.7
C38 C39 C40 120.2(3)
C38 C39 H39 119.9
C40 C39 H39 119.9
C39 C40 C35 119.9(3)
C39 C40 H40 120.1
C35 C40 H40 120.1
F2 C41 F3 108.0(3)
F2 C41 F1 107.3(3)
F3 C41 F1 107.1(3)
F2 C41 S1 111.6(2)
F3 C41 S1 111.5(2)
F1 C41 S1 111.0(2)
C13 N2 C14 114.5(2)
C13 N2 C34 111.9(2)
C14 N2 C34 110.9(2)
C11 N1 C12 112.2(2)
C11 N1 C27 110.4(2)
C12 N1 C27 110.2(2)
O1 O2 Ru1 69.85(12)
O2 O1 Ru1 69.76(12)
C15 P1 C13 109.44(13)
C15 P1 C11 102.01(13)
C13 P1 C11 101.97(13)
C15 P1 Ru1 112.72(10)
C13 P1 Ru1 116.38(9)
C11 P1 Ru1 112.91(9)
C21 P2 C12 102.30(13)
C21 P2 C14 108.79(12)
C12 P2 C14 103.14(13)
C21 P2 Ru1 113.28(9)
C12 P2 Ru1 112.62(10)
C14 P2 Ru1 115.47(9)
O4 S1 O5 115.44(15)
O4 S1 O3 114.75(14)
O5 S1 O3 114.82(14)
O4 S1 C41 103.22(15)
O5 S1 C41 103.23(14)
O3 S1 C41 102.92(14)
O2 Ru1 O1 40.39(9)
O2 Ru1 C1 90.82(10)
O1 Ru1 C1 91.86(10)
O2 Ru1 C5 97.28(10)
O1 Ru1 C5 120.04(10)
C1 Ru1 C5 37.48(11)
O2 Ru1 C2 119.62(10)
O1 Ru1 C2 98.82(10)
C1 Ru1 C2 37.51(10)
C5 Ru1 C2 62.37(11)
O2 Ru1 C4 131.93(10)
O1 Ru1 C4 153.80(10)
C1 Ru1 C4 61.96(11)
C5 Ru1 C4 37.01(10)
C2 Ru1 C4 61.59(11)
O2 Ru1 C3 152.75(10)
O1 Ru1 C3 133.26(10)
C1 Ru1 C3 61.93(10)
C5 Ru1 C3 61.73(10)
C2 Ru1 C3 36.83(10)
C4 Ru1 C3 36.54(10)
O2 Ru1 P2 80.99(7)
O1 Ru1 P2 104.95(7)
C1 Ru1 P2 141.28(8)
C5 Ru1 P2 105.81(8)
C2 Ru1 P2 156.17(8)
C4 Ru1 P2 96.17(8)
C3 Ru1 P2 119.80(8)
O2 Ru1 P1 109.23(7)
O1 Ru1 P1 83.54(7)
C1 Ru1 P1 140.62(8)
C5 Ru1 P1 153.37(8)
C2 Ru1 P1 104.49(8)
C4 Ru1 P1 116.80(8)
C3 Ru1 P1 93.55(8)
P2 Ru1 P1 76.83(3)
Cl1 C42 Cl2 110.2(3)
Cl1 C42 H42A 109.6
Cl2 C42 H42A 109.6
Cl1 C42 H42B 109.6
Cl2 C42 H42B 109.6
H42A C42 H42B 108.1
C44 C43 H43A 109.5
C44 C43 H43B 109.5
H43A C43 H43B 109.5
C44 C43 H43C 109.5
H43A C43 H43C 109.5
H43B C43 H43C 109.5
C43 C44 C45 116.8(6)
C43 C44 H44A 108.1
C45 C44 H44A 108.1
C43 C44 H44B 108.1
C45 C44 H44B 108.1
H44A C44 H44B 107.3
C44 C45 C46 116.8(6)
C44 C45 H45A 108.1
C46 C45 H45A 108.1
C44 C45 H45B 108.1
C46 C45 H45B 108.1
H45A C45 H45B 107.3
C47 C46 C45 116.9(6)
C47 C46 H46A 108.1
C45 C46 H46A 108.1
C47 C46 H46B 108.1
C45 C46 H46B 108.1
H46A C46 H46B 107.3
C46 C47 C48 116.9(6)
C46 C47 H47A 108.1
C48 C47 H47A 108.1
C46 C47 H47B 108.1
C48 C47 H47B 108.1
H47A C47 H47B 107.3
C47 C48 H48A 109.5
C47 C48 H48B 109.5
H48A C48 H48B 109.5
C47 C48 H48C 109.5
H48A C48 H48C 109.5
H48B C48 H48C 109.5

loop_
_geom_bond_atom_site_label_1
_geom_bond_atom_site_label_2
_geom_bond_distance
C1 C5 1.427(4)
C1 C2 1.431(4)
C1 C6 1.504(4)
C1 Ru1 2.206(3)
C2 C3 1.428(4)
C2 C7 1.495(4)
C2 Ru1 2.245(3)
C3 C4 1.426(4)
C3 C8 1.499(4)
C3 Ru1 2.274(3)
C4 C5 1.431(4)
C4 C9 1.497(4)
C4 Ru1 2.273(3)
C5 C10 1.501(4)
C5 Ru1 2.234(3)
C6 H6A 0.98
C6 H6B 0.98
C6 H6C 0.98
C7 H7A 0.98
C7 H7B 0.98
C7 H7C 0.98
C8 H8A 0.98
C8 H8B 0.98
C8 H8C 0.98
C9 H9A 0.98
C9 H9B 0.98
C9 H9C 0.98
C10 H10A 0.98
C10 H10B 0.98
C10 H10C 0.98
C11 N1 1.460(3)
C11 P1 1.841(3)
C11 H11A 0.99
C11 H11B 0.99
C12 N1 1.469(3)
C12 P2 1.838(3)
C12 H12A 0.99
C12 H12B 0.99
C13 N2 1.465(4)
C13 P1 1.842(3)
C13 H13A 0.99
C13 H13B 0.99
C14 N2 1.469(3)
C14 P2 1.839(3)
C14 H14A 0.99
C14 H14B 0.99
C15 C16 1.392(4)
C15 C20 1.400(4)
C15 P1 1.816(3)
C16 C17 1.389(4)
C16 H16 0.95
C17 C18 1.382(4)
C17 H17 0.95
C18 C19 1.388(4)
C18 H18 0.95
C19 C20 1.380(4)
C19 H19 0.95
C20 H20 0.95
C21 C26 1.394(4)
C21 C22 1.403(4)
C21 P2 1.810(3)
C22 C23 1.386(4)
C22 H22 0.95
C23 C24 1.380(4)
C23 H23 0.95
C24 C25 1.386(4)
C24 H24 0.95
C25 C26 1.391(4)
C25 H25 0.95
C26 H26 0.95
C27 N1 1.473(4)
C27 C28 1.511(4)
C27 H27A 0.99
C27 H27B 0.99
C28 C29 1.387(4)
C28 C33 1.394(4)
C29 C30 1.388(5)
C29 H29 0.95
C30 C31 1.386(5)
C30 H30 0.95
C31 C32 1.387(4)
C31 H31 0.95
C32 C33 1.380(4)
C32 H32 0.95
C33 H33 0.95
C34 N2 1.485(3)
C34 C35 1.516(4)
C34 H34A 0.99
C34 H34B 0.99
C35 C36 1.393(4)
C35 C40 1.396(4)
C36 C37 1.387(4)
C36 H36 0.95
C37 C38 1.376(5)
C37 H37 0.95
C38 C39 1.382(5)
C38 H38 0.95
C39 C40 1.390(5)
C39 H39 0.95
C40 H40 0.95
C41 F2 1.328(4)
C41 F3 1.330(4)
C41 F1 1.339(4)
C41 S1 1.822(3)
O2 O1 1.400(3)
O2 Ru1 2.027(2)
O1 Ru1 2.028(2)
O3 S1 1.443(2)
O4 S1 1.433(2)
O5 S1 1.435(2)
P1 Ru1 2.3053(8)
P2 Ru1 2.3022(8)
Cl1 C42 1.763(6)
Cl2 C42 1.775(6)
C42 H42A 0.99
C42 H42B 0.99
C43 C44 1.5404(10)
C43 H43A 0.98
C43 H43B 0.98
C43 H43C 0.98
C44 C45 1.5404(10)
C44 H44A 0.99
C44 H44B 0.99
C45 C46 1.5406(10)
C45 H45A 0.99
C45 H45B 0.99
C46 C47 1.5398(10)
C46 H46A 0.99
C46 H46B 0.99
C47 C48 1.5400(10)
C47 H47A 0.99
C47 H47B 0.99
C48 H48A 0.98
C48 H48B 0.98
C48 H48C 0.98
